data_1551667
loop_
_publ_author_name
'SUENAGA, Yusaku'
'INOMATA, Masataka'
'UWAI, Kazuya'
'OKUDA, Koji'
'OKUBO, Takashi'
'MAEKAWA, Masahiko'
'KURODA-SOWA, Takayoshi'

_publ_section_title
;
 Crystal Structure of a Dinuclear Co Complex with Doubly Bridged Fluoride
 and Peroxo Ligands: ^|^mu;-fluoro ^|^mu;-peroxo
 bis{tris(2-pyridylmethyl)amine} dicobalt(III) tris(tetrafluoroborate),
 [Co2(^|^mu;-F)(^|^mu;-O2)(tpa)2](BF4)3
;
_journal_issue 0
_journal_name_full 'X-ray Structure Analysis Online'
_journal_page_first 57
_journal_paper_doi 10.2116/xraystruct.30.57
_journal_volume 30
_journal_year 2014
_chemical_formula_moiety 'C36 H36 B3 Co2 F13 N8 O2'
_chemical_formula_sum 'C36 H36 B3 Co2 F13 N8 O2'
_chemical_formula_weight 1010.01
_space_group_crystal_system triclinic
_space_group_IT_number 2
_space_group_name_Hall '-P 1'
_space_group_name_H-M_alt 'P -1'
_symmetry_space_group_name_Hall '-P 1'
_symmetry_space_group_name_H-M 'P -1'
_atom_sites_solution_hydrogens geom
_atom_sites_solution_primary direct
_atom_sites_solution_secondary difmap
_cell_angle_alpha 106.410(4)
_cell_angle_beta 106.916(4)
_cell_angle_gamma 90.2807(13)
_cell_formula_units_Z 2
_cell_length_a 10.452(3)
_cell_length_b 12.529(3)
_cell_length_c 16.708(5)
_cell_measurement_reflns_used 5738
_cell_measurement_temperature 120
_cell_measurement_theta_max 27.48
_cell_measurement_theta_min 3.27
_cell_volume 1999.0(10)
_computing_cell_refinement CrystalClear
_computing_data_collection 'CrystalClear (Rigaku Inc., 2008)'
_computing_data_reduction CrystalClear
_computing_molecular_graphics 'CrystalStructure 4.1'
_computing_publication_material 'CrystalStructure 4.1 (Rigaku, 2014)'
_computing_structure_refinement 'SHELXL2013 (Sheldrick, 2008)'
_computing_structure_solution 'SIR2011 (Burla, et al., 2012)'
_diffrn_ambient_temperature 120
_diffrn_detector_area_resol_mean 7.314
_diffrn_measured_fraction_theta_full 0.995
_diffrn_measured_fraction_theta_max 0.992
_diffrn_measurement_device_type 'Rigaku Mercury70'
_diffrn_measurement_method \w
_diffrn_radiation_type 'Mo K\a'
_diffrn_radiation_wavelength 0.71075
_diffrn_reflns_av_R_equivalents 0.0350
_diffrn_reflns_Laue_measured_fraction_full 0.995
_diffrn_reflns_Laue_measured_fraction_max 0.992
_diffrn_reflns_limit_h_max 13
_diffrn_reflns_limit_h_min -13
_diffrn_reflns_limit_k_max 16
_diffrn_reflns_limit_k_min -16
_diffrn_reflns_limit_l_max 21
_diffrn_reflns_limit_l_min -21
_diffrn_reflns_number 23265
_diffrn_reflns_point_group_measured_fraction_full 0.995
_diffrn_reflns_point_group_measured_fraction_max 0.992
_diffrn_reflns_theta_full 25.242
_diffrn_reflns_theta_max 27.469
_diffrn_reflns_theta_min 3.268
_diffrn_standards_number 0
_exptl_absorpt_coefficient_mu 0.938
_exptl_absorpt_correction_T_max 0.911
_exptl_absorpt_correction_T_min 0.793
_exptl_absorpt_correction_type multi-scan
_exptl_absorpt_process_details 'REQAB (Rigaku, 1998)'
_exptl_crystal_colour brown
_exptl_crystal_density_diffrn 1.678
_exptl_crystal_density_method 'not measured'
_exptl_crystal_description platelet
_exptl_crystal_F_000 1020.00
_exptl_crystal_size_max 0.300
_exptl_crystal_size_mid 0.200
_exptl_crystal_size_min 0.100
_refine_diff_density_max 0.51
_refine_diff_density_min -0.55
_refine_ls_extinction_method none
_refine_ls_goodness_of_fit_ref 1.206
_refine_ls_hydrogen_treatment constr
_refine_ls_number_parameters 577
_refine_ls_number_reflns 9093
_refine_ls_number_restraints 0
_refine_ls_R_factor_all 0.0532
_refine_ls_R_factor_gt 0.0450
_refine_ls_shift/su_max 0.001
_refine_ls_structure_factor_coef Fsqd
_refine_ls_weighting_details 'w = 1/[\s^2^(Fo^2^)+(0.1000P)^2^+0.0000P] where P=(Fo^2^+2Fc^2^)/3'
_refine_ls_weighting_scheme calc
_refine_ls_wR_factor_gt 0.1609
_refine_ls_wR_factor_ref 0.1679
_reflns_number_gt 7871
_reflns_number_total 9093
_reflns_threshold_expression F^2^>2.0\s(F^2^)
_cod_data_source_file 30_57_1.txt
_cod_data_source_block 20140616Co-tpa-BF4-MeOH
_cod_original_cell_volume 1999.0(9)
_cod_database_code 1551667
_shelxl_res_file
;
TITL 20140616Co-tpa-BF4-MeOH
CELL  0.71075 10.45190 12.52890 16.70830 106.40990 106.91600 90.28070
ZERR  2 0.00280 0.00340 0.00470 0.00360 0.00380 0.00130
LATT 1
SFAC C H N O CO B F
UNIT 72 72 16 4 4 6 24
L.S. 50
FMAP 2
PLAN -25
WPDB -2
HTAB
BOND $H
CONF
LIST 4
TEMP -152.8
ACTA
SIZE 0.300 0.200 0.100
WGHT    0.100000
FVAR       1.13958
CO1   5    0.289891    0.917374    0.241617    11.00000    0.01358    0.01565 =
         0.01468    0.00545    0.00423    0.00145
CO2   5    0.495883    0.750687    0.312868    11.00000    0.01355    0.01411 =
         0.01580    0.00306    0.00472    0.00188
F1    7    0.411339    0.808923    0.218337    11.00000    0.01778    0.01940 =
         0.01646    0.00519    0.00636    0.00413
F2    7    0.297485    0.603702   -0.067105    11.00000    0.04713    0.03997 =
         0.06612    0.03004    0.02456    0.02036
F3    7    0.268027    0.770953   -0.095917    11.00000    0.03934    0.02184 =
         0.03664    0.00540    0.01966   -0.00077
F4    7    0.089267    0.644263   -0.132060    11.00000    0.03606    0.03061 =
         0.04604    0.01121    0.00703   -0.00469
F5    7    0.243065    0.612137   -0.207223    11.00000    0.12456    0.02391 =
         0.05528    0.00037    0.06319    0.00222
F6    7   -0.009494    0.252592   -0.432262    11.00000    0.03225    0.02311 =
         0.03985    0.00739   -0.00731    0.00559
F7    7   -0.039353    0.437916   -0.393337    11.00000    0.03170    0.02120 =
         0.03767    0.00112    0.00277   -0.00094
F8    7   -0.083474    0.339460   -0.537648    11.00000    0.04583    0.04284 =
         0.03488    0.01647    0.02459    0.01235
F9    7   -0.220728    0.309234   -0.461892    11.00000    0.02355    0.03673 =
         0.03437    0.00706    0.00926   -0.00288
F10   7    0.646627    0.913266    0.055258    11.00000    0.04002    0.05780 =
         0.05225    0.01961    0.01546    0.02323
F11   7    0.701809    0.736962    0.046606    11.00000    0.04976    0.03387 =
         0.02552    0.00416    0.01000   -0.01442
F12   7    0.848736    0.883855    0.140152    11.00000    0.03228    0.03606 =
         0.02431    0.00676    0.00473   -0.00695
F13   7    0.808978    0.845941   -0.006666    11.00000    0.04595    0.03601 =
         0.02773    0.01118    0.01703   -0.00188
O1    4    0.354837    0.924764    0.359382    11.00000    0.01974    0.01366 =
         0.01854    0.00716    0.00724    0.00528
O2    4    0.375374    0.816257    0.370253    11.00000    0.01808    0.01380 =
         0.02037    0.00844    0.00827    0.00530
N1    3    0.228653    0.913649    0.116979    11.00000    0.01630    0.01975 =
         0.01567    0.00648    0.00364    0.00060
N2    3    0.171732    1.029300    0.261772    11.00000    0.01440    0.01939 =
         0.01931    0.00835    0.00411    0.00057
N3    3    0.148236    0.797541    0.204214    11.00000    0.01478    0.01855 =
         0.01931    0.00682    0.00482    0.00265
N4    3    0.421835    1.033956    0.252449    11.00000    0.01697    0.01820 =
         0.01799    0.00697    0.00574    0.00284
N5    3    0.620042    0.681729    0.248749    11.00000    0.01609    0.01844 =
         0.01910    0.00240    0.00510    0.00201
N6    3    0.581593    0.684452    0.400560    11.00000    0.01354    0.01427 =
         0.02013    0.00354    0.00355    0.00212
N7    3    0.386276    0.609584    0.252408    11.00000    0.01638    0.01685 =
         0.02100    0.00418    0.00392    0.00290
N8    3    0.634162    0.874008    0.362945    11.00000    0.01487    0.01729 =
         0.01746    0.00643    0.00484    0.00202
C1    1    0.116599    0.987313    0.104384    11.00000    0.01979    0.02476 =
         0.02304    0.01343    0.00191    0.00384
AFIX  23
H1A   2    0.031061    0.940320    0.070146    11.00000   -1.20000
H1B   2    0.133046    1.036335    0.070472    11.00000   -1.20000
AFIX   0
C2    1    0.104181    1.058134    0.190185    11.00000    0.01753    0.02088 =
         0.02579    0.01033    0.00375    0.00048
C3    1    0.024711    1.146251    0.197104    11.00000    0.02890    0.03132 =
         0.03612    0.01717    0.00678    0.01078
AFIX  43
H3    2   -0.022644    1.166061    0.146314    11.00000   -1.20000
AFIX   0
C4    1    0.014342    1.205667    0.278482    11.00000    0.02828    0.02746 =
         0.04767    0.01470    0.01325    0.01284
AFIX  43
H4    2   -0.040163    1.266149    0.283953    11.00000   -1.20000
AFIX   0
C5    1    0.085071    1.175163    0.351837    11.00000    0.02531    0.02119 =
         0.03548    0.00672    0.01522    0.00280
AFIX  43
H5    2    0.079969    1.214581    0.408280    11.00000   -1.20000
AFIX   0
C6    1    0.162607    1.086798    0.341149    11.00000    0.01983    0.02127 =
         0.02461    0.00673    0.00997    0.00229
AFIX  43
H6    2    0.211073    1.065695    0.391079    11.00000   -1.20000
AFIX   0
C7    1    0.179082    0.794678    0.066426    11.00000    0.02403    0.02277 =
         0.01662    0.00314    0.00462   -0.00405
AFIX  23
H7A   2    0.255462    0.751530    0.057457    11.00000   -1.20000
H7B   2    0.115939    0.790540    0.008283    11.00000   -1.20000
AFIX   0
C8    1    0.109395    0.746626    0.116899    11.00000    0.02017    0.02025 =
         0.01939    0.00625    0.00416    0.00125
C9    1    0.013621    0.655973    0.077619    11.00000    0.02380    0.02069 =
         0.02470    0.00370    0.00321    0.00066
AFIX  43
H9    2   -0.014539    0.623434    0.015842    11.00000   -1.20000
AFIX   0
C10   1   -0.040847    0.613185    0.130117    11.00000    0.02090    0.02084 =
         0.03353    0.00798    0.00551   -0.00152
AFIX  43
H10   2   -0.105088    0.549658    0.105074    11.00000   -1.20000
AFIX   0
C11   1    0.000549    0.665177    0.219873    11.00000    0.01975    0.02491 =
         0.03502    0.01341    0.01258    0.00331
AFIX  43
H11   2   -0.034445    0.636858    0.257106    11.00000   -1.20000
AFIX   0
C12   1    0.093116    0.758537    0.254878    11.00000    0.01528    0.02330 =
         0.02635    0.01277    0.00841    0.00503
AFIX  43
H12   2    0.118093    0.795712    0.315984    11.00000   -1.20000
AFIX   0
C13   1    0.347993    0.952083    0.096032    11.00000    0.01896    0.02803 =
         0.01810    0.00759    0.00661   -0.00245
AFIX  23
H13A  2    0.401082    0.888563    0.080487    11.00000   -1.20000
H13B  2    0.317992    0.982477    0.045669    11.00000   -1.20000
AFIX   0
C14   1    0.431834    1.040672    0.175238    11.00000    0.01779    0.02463 =
         0.02137    0.01072    0.00764    0.00240
C15   1    0.519157    1.122050    0.171712    11.00000    0.02741    0.02757 =
         0.02563    0.00826    0.01157   -0.00414
AFIX  43
H15   2    0.525200    1.126267    0.117025    11.00000   -1.20000
AFIX   0
C16   1    0.597177    1.196858    0.249403    11.00000    0.03033    0.02606 =
         0.03207    0.00921    0.01012   -0.00743
AFIX  43
H16   2    0.658282    1.252428    0.248315    11.00000   -1.20000
AFIX   0
C17   1    0.586296    1.190815    0.328573    11.00000    0.02305    0.02140 =
         0.02897    0.00648    0.00438   -0.00292
AFIX  43
H17   2    0.639328    1.241753    0.382238    11.00000   -1.20000
AFIX   0
C18   1    0.496085    1.108588    0.327785    11.00000    0.01944    0.01791 =
         0.02055    0.00564    0.00360    0.00189
AFIX  43
H18   2    0.486357    1.104750    0.381720    11.00000   -1.20000
AFIX   0
C19   1    0.721707    0.629443    0.306791    11.00000    0.01848    0.02255 =
         0.02772    0.00508    0.01049    0.00747
AFIX  23
H19A  2    0.732199    0.553335    0.272352    11.00000   -1.20000
H19B  2    0.809723    0.674165    0.327513    11.00000   -1.20000
AFIX   0
C20   1    0.681296    0.622520    0.384263    11.00000    0.01544    0.01833 =
         0.02322    0.00386    0.00417   -0.00042
C21   1    0.746212    0.562075    0.439742    11.00000    0.02183    0.02140 =
         0.03700    0.01168    0.00916    0.00694
AFIX  43
H21   2    0.816680    0.518894    0.427905    11.00000   -1.20000
AFIX   0
C22   1    0.706491    0.565777    0.512709    11.00000    0.02424    0.02583 =
         0.03869    0.01924    0.00755    0.00673
AFIX  43
H22   2    0.750130    0.525495    0.551710    11.00000   -1.20000
AFIX   0
C23   1    0.602112    0.628983    0.528480    11.00000    0.02602    0.02758 =
         0.02833    0.01282    0.00903    0.00232
AFIX  43
H23   2    0.573508    0.631838    0.577997    11.00000   -1.20000
AFIX   0
C24   1    0.540875    0.687400    0.471080    11.00000    0.01872    0.01823 =
         0.02059    0.00620    0.00754    0.00244
AFIX  43
H24   2    0.469268    0.730211    0.481164    11.00000   -1.20000
AFIX   0
C25   1    0.538004    0.598300    0.165827    11.00000    0.02413    0.02299 =
         0.01936   -0.00235    0.00750    0.00277
AFIX  23
H25A  2    0.594571    0.541161    0.143739    11.00000   -1.20000
H25B  2    0.500054    0.635804    0.120488    11.00000   -1.20000
AFIX   0
C26   1    0.426389    0.544174    0.185803    11.00000    0.02217    0.02153 =
         0.02070   -0.00033    0.00442    0.00383
C27   1    0.367220    0.436571    0.141295    11.00000    0.03115    0.02632 =
         0.03113   -0.00351    0.00718    0.00060
AFIX  43
H27   2    0.396514    0.391096    0.095201    11.00000   -1.20000
AFIX   0
C28   1    0.264278    0.395925    0.164977    11.00000    0.03471    0.02000 =
         0.04174   -0.00291    0.00462   -0.00510
AFIX  43
H28   2    0.221086    0.322817    0.134068    11.00000   -1.20000
AFIX   0
C29   1    0.224480    0.462343    0.233981    11.00000    0.02445    0.02161 =
         0.03689    0.00670    0.00624   -0.00188
AFIX  43
H29   2    0.154590    0.435363    0.251050    11.00000   -1.20000
AFIX   0
C30   1    0.289320    0.569017    0.277329    11.00000    0.01462    0.02005 =
         0.02556    0.00683    0.00278    0.00009
AFIX  43
H30   2    0.264827    0.614429    0.325619    11.00000   -1.20000
AFIX   0
C31   1    0.686587    0.776048    0.232591    11.00000    0.02169    0.02211 =
         0.02155    0.00414    0.01303    0.00367
AFIX  23
H31A  2    0.625818    0.797289    0.183028    11.00000   -1.20000
H31B  2    0.769909    0.753823    0.218206    11.00000   -1.20000
AFIX   0
C32   1    0.718571    0.872185    0.314977    11.00000    0.01674    0.02142 =
         0.02209    0.00752    0.00708    0.00361
C33   1    0.826146    0.952516    0.342605    11.00000    0.02030    0.02660 =
         0.02821    0.00701    0.01058   -0.00119
AFIX  43
H33   2    0.884603    0.950622    0.308145    11.00000   -1.20000
AFIX   0
C34   1    0.847294    1.035832    0.421381    11.00000    0.02567    0.02519 =
         0.02921    0.00635    0.00968   -0.00460
AFIX  43
H34   2    0.919798    1.092407    0.441181    11.00000   -1.20000
AFIX   0
C35   1    0.761393    1.035702    0.471017    11.00000    0.02211    0.01966 =
         0.01948    0.00287    0.00439   -0.00213
AFIX  43
H35   2    0.775081    1.091654    0.525467    11.00000   -1.20000
AFIX   0
C36   1    0.655856    0.953304    0.440306    11.00000    0.01618    0.01938 =
         0.01684    0.00568    0.00506    0.00088
AFIX  43
H36   2    0.597474    0.952571    0.474416    11.00000   -1.20000
AFIX   0
B1    6    0.225446    0.658132   -0.125300    11.00000    0.04151    0.01947 =
         0.03294    0.00718    0.01850    0.00530
B2    6   -0.088093    0.335108   -0.456716    11.00000    0.01942    0.02047 =
         0.02454    0.00606    0.00529    0.00359
B3    6    0.750105    0.845788    0.059600    11.00000    0.02740    0.02895 =
         0.02400    0.01144    0.00897    0.00239
HKLF 4
 
REM  20140616Co-tpa-BF4-MeOH
REM R1 =  0.0450 for    7871 Fo > 4sig(Fo)  and  0.0532 for all    9093 data
REM    577 parameters refined using      0 restraints
 
END  
     
WGHT      0.0306      3.6694 

REM Instructions for potential hydrogen bonds
EQIV $1 x-1, y, z
HTAB C1 F13_$1
EQIV $2 -x+1, -y+2, -z
HTAB C1 F13_$2
EQIV $3 -x, -y+2, -z
HTAB C3 F4_$3
EQIV $4 x, y+1, z+1
HTAB C5 F8_$4
HTAB C6 O1
HTAB C7 F2
HTAB C7 F4
EQIV $5 -x, -y+1, -z
HTAB C11 F7_$5
HTAB C13 F10_$2
EQIV $6 x+1, y+1, z+1
HTAB C17 F9_$6
HTAB C18 O1
EQIV $7 -x+1, -y+1, -z
HTAB C19 F5_$7
HTAB C19 F6_$7
EQIV $8 x+1, y, z+1
HTAB C21 F8_$8
HTAB C24 F9_$5
HTAB C24 O2
HTAB C25 F2_$7
HTAB C27 F11_$7
HTAB C30 F9_$5
HTAB C31 F11
HTAB C31 F12
HTAB C33 F12

REM Highest difference peak  0.514,  deepest hole -0.547,  1-sigma level  0.078
Q1    1   0.2171  0.6876  0.2356  11.00000  0.05    0.51
Q2    1   0.6005  0.7996  0.3475  11.00000  0.05    0.43
Q3    1   0.3653  1.1380  0.2487  11.00000  0.05    0.42
Q4    1   0.1833  0.9570  0.1193  11.00000  0.05    0.40
Q5    1   0.4397  0.8378  0.2921  11.00000  0.05    0.36
Q6    1   0.3412  0.9795  0.3854  11.00000  0.05    0.34
Q7    1   0.0184  0.6677 -0.2089  11.00000  0.05    0.33
Q8    1   0.5216  0.6779  0.3414  11.00000  0.05    0.33
Q9    1   0.7121  0.9974  0.4628  11.00000  0.05    0.32
Q10   1   0.5648  0.9799  0.3056  11.00000  0.05    0.32
Q11   1   0.0837  0.5860 -0.2024  11.00000  0.05    0.32
Q12   1   0.4232  0.5321  0.3132  11.00000  0.05    0.32
Q13   1   0.5441  1.1577  0.3293  11.00000  0.05    0.31
Q14   1   0.5590  0.7080  0.2640  11.00000  0.05    0.30
Q15   1   0.2364  1.0119  0.2781  11.00000  0.05    0.30
Q16   1   0.7823  0.9969  0.0686  11.00000  0.05    0.30
Q17   1   0.6382  0.7911  0.0421  11.00000  0.05    0.30
Q18   1   0.1370  1.0472  0.2247  11.00000  0.05    0.30
Q19   1   0.4368  0.6887  0.1677  11.00000  0.05    0.30
Q20   1   0.6822  0.8673  0.3380  11.00000  0.05    0.29
Q21   1   0.6573  0.6166  0.5258  11.00000  0.05    0.29
Q22   1   0.3854  1.0183  0.1419  11.00000  0.05    0.29
Q23   1   0.0848  1.1027  0.1830  11.00000  0.05    0.28
Q24   1   0.4585  0.8220  0.3623  11.00000  0.05    0.28
Q25   1   0.1432  1.1403  0.3121  11.00000  0.05    0.28
;

loop_
_symmetry_equiv_pos_site_id
_space_group_symop_operation_xyz
1 +X,+Y,+Z
2 -X,-Y,-Z

loop_
_atom_site_label
_atom_site_type_symbol
_atom_site_fract_x
_atom_site_fract_y
_atom_site_fract_z
_atom_site_U_iso_or_equiv
_atom_site_adp_type
_atom_site_occupancy
_atom_site_site_symmetry_multiplicity
_atom_site_calc_flag
_atom_site_refinement_flags
Co1 Co 0.28989(3) 0.91737(3) 0.24162(2) 0.01445(12) Uani 1 2 d .
Co2 Co 0.49588(3) 0.75069(3) 0.31287(2) 0.01473(12) Uani 1 2 d .
F1 F 0.41134(15) 0.80892(13) 0.21834(10) 0.0176(3) Uani 1 2 d .
F2 F 0.2975(2) 0.60370(19) -0.06711(17) 0.0463(6) Uani 1 2 d .
F3 F 0.2680(2) 0.77095(15) -0.09592(13) 0.0315(4) Uani 1 2 d .
F4 F 0.0893(2) 0.64426(17) -0.13206(15) 0.0389(5) Uani 1 2 d .
F5 F 0.2431(3) 0.61214(18) -0.20722(17) 0.0624(8) Uani 1 2 d .
F6 F -0.0095(2) 0.25259(15) -0.43226(14) 0.0362(5) Uani 1 2 d .
F7 F -0.0394(2) 0.43792(15) -0.39334(13) 0.0336(4) Uani 1 2 d .
F8 F -0.0835(2) 0.33946(18) -0.53765(13) 0.0373(5) Uani 1 2 d .
F9 F -0.22073(18) 0.30923(16) -0.46189(13) 0.0322(4) Uani 1 2 d .
F10 F 0.6466(2) 0.9133(2) 0.05526(16) 0.0489(6) Uani 1 2 d .
F11 F 0.7018(2) 0.73696(17) 0.04661(12) 0.0378(5) Uani 1 2 d .
F12 F 0.84874(19) 0.88386(16) 0.14015(12) 0.0323(4) Uani 1 2 d .
F13 F 0.8090(2) 0.84594(17) -0.00667(13) 0.0349(5) Uani 1 2 d .
O1 O 0.35484(19) 0.92476(15) 0.35938(12) 0.0165(4) Uani 1 2 d .
O2 O 0.37537(19) 0.81626(15) 0.37025(12) 0.0161(4) Uani 1 2 d .
N1 N 0.2286(2) 0.91365(19) 0.11698(15) 0.0173(5) Uani 1 2 d .
N2 N 0.1717(2) 1.02930(19) 0.26177(15) 0.0174(5) Uani 1 2 d .
N3 N 0.1482(2) 0.79754(19) 0.20421(16) 0.0174(5) Uani 1 2 d .
N4 N 0.4218(2) 1.03396(19) 0.25245(15) 0.0173(5) Uani 1 2 d .
N5 N 0.6200(2) 0.68173(19) 0.24875(16) 0.0186(5) Uani 1 2 d .
N6 N 0.5816(2) 0.68445(18) 0.40056(15) 0.0167(5) Uani 1 2 d .
N7 N 0.3863(2) 0.60958(19) 0.25241(16) 0.0188(5) Uani 1 2 d .
N8 N 0.6342(2) 0.87401(19) 0.36294(15) 0.0163(5) Uani 1 2 d .
C1 C 0.1166(3) 0.9873(2) 0.10438(19) 0.0222(6) Uani 1 2 d .
C2 C 0.1042(3) 1.0581(2) 0.1902(2) 0.0213(6) Uani 1 2 d .
C3 C 0.0247(3) 1.1463(3) 0.1971(2) 0.0312(7) Uani 1 2 d .
C4 C 0.0143(3) 1.2057(3) 0.2785(3) 0.0333(7) Uani 1 2 d .
C5 C 0.0851(3) 1.1752(3) 0.3518(2) 0.0264(6) Uani 1 2 d .
C6 C 0.1626(3) 1.0868(2) 0.3412(2) 0.0212(6) Uani 1 2 d .
C7 C 0.1791(3) 0.7947(2) 0.06643(18) 0.0221(6) Uani 1 2 d .
C8 C 0.1094(3) 0.7466(2) 0.11690(19) 0.0203(6) Uani 1 2 d .
C9 C 0.0136(3) 0.6560(2) 0.0776(2) 0.0247(6) Uani 1 2 d .
C10 C -0.0408(3) 0.6132(3) 0.1301(2) 0.0257(6) Uani 1 2 d .
C11 C 0.0006(3) 0.6652(3) 0.2199(2) 0.0246(6) Uani 1 2 d .
C12 C 0.0931(3) 0.7585(2) 0.2549(2) 0.0200(6) Uani 1 2 d .
C13 C 0.3480(3) 0.9521(3) 0.09603(18) 0.0213(6) Uani 1 2 d .
C14 C 0.4318(3) 1.0407(2) 0.17524(19) 0.0200(6) Uani 1 2 d .
C15 C 0.5192(3) 1.1221(3) 0.1717(2) 0.0260(6) Uani 1 2 d .
C16 C 0.5972(3) 1.1969(3) 0.2494(2) 0.0293(7) Uani 1 2 d .
C17 C 0.5863(3) 1.1908(3) 0.3286(2) 0.0255(6) Uani 1 2 d .
C18 C 0.4961(3) 1.1086(2) 0.32779(19) 0.0199(6) Uani 1 2 d .
C19 C 0.7217(3) 0.6294(2) 0.3068(2) 0.0226(6) Uani 1 2 d .
C20 C 0.6813(3) 0.6225(2) 0.38426(19) 0.0199(6) Uani 1 2 d .
C21 C 0.7462(3) 0.5621(3) 0.4397(2) 0.0260(6) Uani 1 2 d .
C22 C 0.7065(3) 0.5658(3) 0.5127(2) 0.0279(7) Uani 1 2 d .
C23 C 0.6021(3) 0.6290(3) 0.5285(2) 0.0262(6) Uani 1 2 d .
C24 C 0.5409(3) 0.6874(2) 0.47108(18) 0.0187(5) Uani 1 2 d .
C25 C 0.5380(3) 0.5983(3) 0.16583(19) 0.0238(6) Uani 1 2 d .
C26 C 0.4264(3) 0.5442(2) 0.18580(19) 0.0234(6) Uani 1 2 d .
C27 C 0.3672(3) 0.4366(3) 0.1413(2) 0.0327(7) Uani 1 2 d .
C28 C 0.2643(4) 0.3959(3) 0.1650(3) 0.0363(8) Uani 1 2 d .
C29 C 0.2245(3) 0.4623(3) 0.2340(2) 0.0288(7) Uani 1 2 d .
C30 C 0.2893(3) 0.5690(2) 0.2773(2) 0.0208(6) Uani 1 2 d .
C31 C 0.6866(3) 0.7761(2) 0.23259(19) 0.0208(6) Uani 1 2 d .
C32 C 0.7186(3) 0.8722(2) 0.31498(19) 0.0196(6) Uani 1 2 d .
C33 C 0.8262(3) 0.9525(3) 0.3426(2) 0.0246(6) Uani 1 2 d .
C34 C 0.8473(3) 1.0358(3) 0.4214(2) 0.0268(6) Uani 1 2 d .
C35 C 0.7614(3) 1.0357(2) 0.47102(19) 0.0215(6) Uani 1 2 d .
C36 C 0.6559(3) 0.9533(2) 0.44031(18) 0.0174(5) Uani 1 2 d .
B1 B 0.2255(4) 0.6581(3) -0.1253(3) 0.0298(8) Uani 1 2 d .
B2 B -0.0881(3) 0.3351(3) -0.4567(2) 0.0219(6) Uani 1 2 d .
B3 B 0.7501(4) 0.8458(3) 0.0596(2) 0.0258(7) Uani 1 2 d .
H1A H 0.03106 0.94032 0.07015 0.0266 Uiso 1 2 calc R
H1B H 0.13305 1.03634 0.07047 0.0266 Uiso 1 2 calc R
H3 H -0.02264 1.16606 0.14631 0.0375 Uiso 1 2 calc R
H4 H -0.04016 1.26615 0.28395 0.0399 Uiso 1 2 calc R
H5 H 0.07997 1.21458 0.40828 0.0316 Uiso 1 2 calc R
H6 H 0.21107 1.0657 0.39108 0.0254 Uiso 1 2 calc R
H7A H 0.25546 0.75153 0.05746 0.0265 Uiso 1 2 calc R
H7B H 0.11594 0.79054 0.00828 0.0265 Uiso 1 2 calc R
H9 H -0.01454 0.62343 0.01584 0.0296 Uiso 1 2 calc R
H10 H -0.10509 0.54966 0.10507 0.0309 Uiso 1 2 calc R
H11 H -0.03444 0.63686 0.25711 0.0296 Uiso 1 2 calc R
H12 H 0.11809 0.79571 0.31598 0.0240 Uiso 1 2 calc R
H13A H 0.40108 0.88856 0.08049 0.0256 Uiso 1 2 calc R
H13B H 0.31799 0.98248 0.04567 0.0256 Uiso 1 2 calc R
H15 H 0.5252 1.12627 0.11702 0.0312 Uiso 1 2 calc R
H16 H 0.65828 1.25243 0.24832 0.0351 Uiso 1 2 calc R
H17 H 0.63933 1.24175 0.38224 0.0306 Uiso 1 2 calc R
H18 H 0.48636 1.10475 0.38172 0.0238 Uiso 1 2 calc R
H19A H 0.7322 0.55334 0.27235 0.0272 Uiso 1 2 calc R
H19B H 0.80972 0.67416 0.32751 0.0272 Uiso 1 2 calc R
H21 H 0.81668 0.51889 0.42791 0.0312 Uiso 1 2 calc R
H22 H 0.75013 0.52549 0.55171 0.0335 Uiso 1 2 calc R
H23 H 0.57351 0.63184 0.578 0.0314 Uiso 1 2 calc R
H24 H 0.46927 0.73021 0.48116 0.0225 Uiso 1 2 calc R
H25A H 0.59457 0.54116 0.14374 0.0286 Uiso 1 2 calc R
H25B H 0.50005 0.6358 0.12049 0.0286 Uiso 1 2 calc R
H27 H 0.39651 0.3911 0.0952 0.0392 Uiso 1 2 calc R
H28 H 0.22109 0.32282 0.13407 0.0436 Uiso 1 2 calc R
H29 H 0.15459 0.43536 0.25105 0.0345 Uiso 1 2 calc R
H30 H 0.26483 0.61443 0.32562 0.0250 Uiso 1 2 calc R
H31A H 0.62582 0.79729 0.18303 0.0250 Uiso 1 2 calc R
H31B H 0.76991 0.75382 0.21821 0.0250 Uiso 1 2 calc R
H33 H 0.8846 0.95062 0.30815 0.0295 Uiso 1 2 calc R
H34 H 0.9198 1.09241 0.44118 0.0322 Uiso 1 2 calc R
H35 H 0.77508 1.09165 0.52547 0.0258 Uiso 1 2 calc R
H36 H 0.59747 0.95257 0.47442 0.0209 Uiso 1 2 calc R

loop_
_atom_site_aniso_label
_atom_site_aniso_U_11
_atom_site_aniso_U_22
_atom_site_aniso_U_33
_atom_site_aniso_U_12
_atom_site_aniso_U_13
_atom_site_aniso_U_23
Co1 0.0136(2) 0.0157(2) 0.0147(2) 0.00145(14) 0.00423(15) 0.00545(14)
Co2 0.0136(2) 0.01411(19) 0.0158(2) 0.00188(14) 0.00472(15) 0.00306(14)
F1 0.0178(8) 0.0194(8) 0.0165(8) 0.0041(6) 0.0064(6) 0.0052(6)
F2 0.0471(13) 0.0400(12) 0.0661(16) 0.0204(10) 0.0246(12) 0.0300(12)
F3 0.0393(11) 0.0218(9) 0.0366(10) -0.0008(8) 0.0197(9) 0.0054(8)
F4 0.0361(11) 0.0306(10) 0.0460(12) -0.0047(9) 0.0070(10) 0.0112(9)
F5 0.125(2) 0.0239(11) 0.0553(15) 0.0022(13) 0.0632(16) 0.0004(10)
F6 0.0323(11) 0.0231(10) 0.0398(11) 0.0056(8) -0.0073(9) 0.0074(8)
F7 0.0317(10) 0.0212(9) 0.0377(11) -0.0009(8) 0.0028(9) 0.0011(8)
F8 0.0458(12) 0.0428(12) 0.0349(11) 0.0124(10) 0.0246(10) 0.0165(9)
F9 0.0236(9) 0.0367(11) 0.0344(10) -0.0029(8) 0.0093(8) 0.0071(8)
F10 0.0400(13) 0.0578(15) 0.0522(14) 0.0232(11) 0.0155(11) 0.0196(12)
F11 0.0498(13) 0.0339(11) 0.0255(10) -0.0144(9) 0.0100(9) 0.0042(8)
F12 0.0323(10) 0.0361(11) 0.0243(9) -0.0069(8) 0.0047(8) 0.0068(8)
F13 0.0459(12) 0.0360(11) 0.0277(10) -0.0019(9) 0.0170(9) 0.0112(8)
O1 0.0197(10) 0.0137(9) 0.0185(9) 0.0053(7) 0.0072(8) 0.0072(7)
O2 0.0181(9) 0.0138(9) 0.0204(10) 0.0053(7) 0.0083(8) 0.0084(7)
N1 0.0163(11) 0.0198(11) 0.0157(11) 0.0006(9) 0.0036(9) 0.0065(9)
N2 0.0144(11) 0.0194(11) 0.0193(11) 0.0006(9) 0.0041(9) 0.0083(9)
N3 0.0148(11) 0.0186(11) 0.0193(11) 0.0027(9) 0.0048(9) 0.0068(9)
N4 0.0170(11) 0.0182(11) 0.0180(11) 0.0028(9) 0.0057(9) 0.0070(9)
N5 0.0161(11) 0.0184(11) 0.0191(11) 0.0020(9) 0.0051(9) 0.0024(9)
N6 0.0135(11) 0.0143(10) 0.0201(11) 0.0021(8) 0.0036(9) 0.0035(9)
N7 0.0164(11) 0.0169(11) 0.0210(12) 0.0029(9) 0.0039(10) 0.0042(9)
N8 0.0149(11) 0.0173(11) 0.0175(11) 0.0020(9) 0.0048(9) 0.0064(9)
C1 0.0198(14) 0.0248(14) 0.0230(14) 0.0038(11) 0.0019(12) 0.0134(12)
C2 0.0175(14) 0.0209(14) 0.0258(15) 0.0005(11) 0.0037(12) 0.0103(12)
C3 0.0289(17) 0.0313(17) 0.0361(18) 0.0108(13) 0.0068(14) 0.0172(14)
C4 0.0283(17) 0.0275(16) 0.048(2) 0.0128(13) 0.0133(16) 0.0147(15)
C5 0.0253(15) 0.0212(14) 0.0355(17) 0.0028(12) 0.0152(14) 0.0067(12)
C6 0.0198(14) 0.0213(14) 0.0246(14) 0.0023(11) 0.0100(12) 0.0067(11)
C7 0.0240(15) 0.0228(14) 0.0166(13) -0.0040(11) 0.0046(11) 0.0031(11)
C8 0.0202(14) 0.0203(13) 0.0194(13) 0.0013(11) 0.0042(11) 0.0063(11)
C9 0.0238(15) 0.0207(14) 0.0247(15) 0.0007(11) 0.0032(12) 0.0037(12)
C10 0.0209(15) 0.0208(14) 0.0335(17) -0.0015(11) 0.0055(13) 0.0080(12)
C11 0.0198(14) 0.0249(15) 0.0350(17) 0.0033(11) 0.0126(13) 0.0134(13)
C12 0.0153(13) 0.0233(14) 0.0263(14) 0.0050(11) 0.0084(11) 0.0128(12)
C13 0.0190(14) 0.0280(15) 0.0181(13) -0.0024(11) 0.0066(11) 0.0076(11)
C14 0.0178(13) 0.0246(14) 0.0214(14) 0.0024(11) 0.0076(11) 0.0107(11)
C15 0.0274(16) 0.0276(15) 0.0256(15) -0.0041(12) 0.0116(13) 0.0083(12)
C16 0.0303(17) 0.0261(15) 0.0321(17) -0.0074(13) 0.0101(14) 0.0092(13)
C17 0.0231(15) 0.0214(14) 0.0290(16) -0.0029(11) 0.0044(13) 0.0065(12)
C18 0.0194(14) 0.0179(13) 0.0205(14) 0.0019(10) 0.0036(11) 0.0056(11)
C19 0.0185(14) 0.0226(14) 0.0277(15) 0.0075(11) 0.0105(12) 0.0051(12)
C20 0.0154(13) 0.0183(13) 0.0232(14) -0.0004(10) 0.0042(11) 0.0039(11)
C21 0.0218(15) 0.0214(14) 0.0370(18) 0.0069(12) 0.0092(14) 0.0117(13)
C22 0.0242(16) 0.0258(15) 0.0387(18) 0.0067(12) 0.0076(14) 0.0192(14)
C23 0.0260(16) 0.0276(15) 0.0283(16) 0.0023(12) 0.0090(13) 0.0128(13)
C24 0.0187(13) 0.0182(13) 0.0206(13) 0.0024(10) 0.0075(11) 0.0062(11)
C25 0.0241(15) 0.0230(14) 0.0194(14) 0.0028(11) 0.0075(12) -0.0024(11)
C26 0.0222(15) 0.0215(14) 0.0207(14) 0.0038(11) 0.0044(12) -0.0003(11)
C27 0.0312(17) 0.0263(16) 0.0311(17) 0.0006(13) 0.0072(14) -0.0035(13)
C28 0.0347(19) 0.0200(15) 0.042(2) -0.0051(13) 0.0046(16) -0.0029(14)
C29 0.0245(16) 0.0216(14) 0.0369(17) -0.0019(12) 0.0062(14) 0.0067(13)
C30 0.0146(13) 0.0200(14) 0.0256(14) 0.0001(10) 0.0028(11) 0.0068(11)
C31 0.0217(14) 0.0221(14) 0.0216(14) 0.0037(11) 0.0130(12) 0.0041(11)
C32 0.0167(13) 0.0214(13) 0.0221(14) 0.0036(10) 0.0071(11) 0.0075(11)
C33 0.0203(14) 0.0266(15) 0.0282(15) -0.0012(12) 0.0106(12) 0.0070(12)
C34 0.0257(16) 0.0252(15) 0.0292(16) -0.0046(12) 0.0097(13) 0.0063(12)
C35 0.0221(14) 0.0197(13) 0.0195(13) -0.0021(11) 0.0044(12) 0.0029(11)
C36 0.0162(13) 0.0194(13) 0.0168(13) 0.0009(10) 0.0051(10) 0.0057(10)
B1 0.042(2) 0.0195(16) 0.0329(19) 0.0053(14) 0.0185(17) 0.0072(14)
B2 0.0194(16) 0.0205(15) 0.0245(16) 0.0036(12) 0.0053(13) 0.0061(13)
B3 0.0274(18) 0.0290(17) 0.0240(17) 0.0024(14) 0.0090(14) 0.0114(14)

loop_
_atom_type_symbol
_atom_type_description
_atom_type_scat_dispersion_real
_atom_type_scat_dispersion_imag
_atom_type_scat_source
C C 0.0033 0.0016
;
International Tables for Crystallography
(Vol. C, Tables 4.2.6.8 and 6.1.1.4)
;
H H 0.0000 0.0000
;
International Tables for Crystallography
(Vol. C, Table 6.1.1.4)
;
N N 0.0061 0.0033
;
International Tables for Crystallography
(Vol. C, Tables 4.2.6.8 and 6.1.1.4)
;
O O 0.0106 0.0060
;
International Tables for Crystallography
(Vol. C, Tables 4.2.6.8 and 6.1.1.4)
;
Co Co 0.3494 0.9721
;
International Tables for Crystallography
(Vol. C, Tables 4.2.6.8 and 6.1.1.4)
;
B B 0.0013 0.0007
;
International Tables for Crystallography
(Vol. C, Tables 4.2.6.8 and 6.1.1.4)
;
F F 0.0171 0.0103
;
International Tables for Crystallography
(Vol. C, Tables 4.2.6.8 and 6.1.1.4)
;

loop_
_geom_angle_atom_site_label_1
_geom_angle_atom_site_label_2
_geom_angle_atom_site_label_3
_geom_angle
_geom_angle_publ_flag
F1 Co1 O1 88.54(8) yes
F1 Co1 N1 90.77(9) yes
F1 Co1 N2 177.28(11) yes
F1 Co1 N3 89.04(9) yes
F1 Co1 N4 89.77(9) yes
O1 Co1 N1 177.30(10) yes
O1 Co1 N2 93.22(10) yes
O1 Co1 N3 98.73(10) yes
O1 Co1 N4 93.50(9) yes
N1 Co1 N2 87.37(10) yes
N1 Co1 N3 83.87(11) yes
N1 Co1 N4 83.89(10) yes
N2 Co1 N3 92.74(10) yes
N2 Co1 N4 88.05(11) yes
N3 Co1 N4 167.68(11) yes
F1 Co2 O2 89.31(8) yes
F1 Co2 N5 89.04(10) yes
F1 Co2 N6 176.05(8) yes
F1 Co2 N7 90.81(9) yes
F1 Co2 N8 91.14(9) yes
O2 Co2 N5 178.28(9) yes
O2 Co2 N6 93.96(10) yes
O2 Co2 N7 95.13(10) yes
O2 Co2 N8 97.29(9) yes
N5 Co2 N6 87.67(11) yes
N5 Co2 N7 84.40(10) yes
N5 Co2 N8 83.24(10) yes
N6 Co2 N7 86.70(10) yes
N6 Co2 N8 90.63(10) yes
N7 Co2 N8 167.45(11) yes
Co1 F1 Co2 115.28(9) yes
Co1 O1 O2 111.46(12) yes
Co2 O2 O1 109.56(16) yes
Co1 N1 C1 108.46(18) yes
Co1 N1 C7 105.62(19) yes
Co1 N1 C13 107.21(15) yes
C1 N1 C7 110.5(2) yes
C1 N1 C13 112.7(3) yes
C7 N1 C13 111.9(2) yes
Co1 N2 C2 114.6(2) yes
Co1 N2 C6 125.1(2) yes
C2 N2 C6 120.0(3) yes
Co1 N3 C8 113.2(2) yes
Co1 N3 C12 127.51(18) yes
C8 N3 C12 119.2(2) yes
Co1 N4 C14 114.21(16) yes
Co1 N4 C18 126.1(2) yes
C14 N4 C18 119.7(3) yes
Co2 N5 C19 108.1(2) yes
Co2 N5 C25 107.40(18) yes
Co2 N5 C31 105.31(17) yes
C19 N5 C25 112.7(2) yes
C19 N5 C31 110.5(2) yes
C25 N5 C31 112.5(3) yes
Co2 N6 C20 114.9(2) yes
Co2 N6 C24 124.43(19) yes
C20 N6 C24 120.4(3) yes
Co2 N7 C26 113.6(2) yes
Co2 N7 C30 125.86(19) yes
C26 N7 C30 120.0(2) yes
Co2 N8 C32 113.55(16) yes
Co2 N8 C36 126.3(2) yes
C32 N8 C36 120.0(2) yes
N1 C1 C2 111.8(2) yes
N2 C2 C1 116.3(3) yes
N2 C2 C3 120.6(3) yes
C1 C2 C3 123.0(3) yes
C2 C3 C4 119.8(3) yes
C3 C4 C5 118.9(3) yes
C4 C5 C6 118.8(3) yes
N2 C6 C5 121.9(3) yes
N1 C7 C8 108.6(2) yes
N3 C8 C7 115.1(2) yes
N3 C8 C9 122.2(3) yes
C7 C8 C9 122.7(3) yes
C8 C9 C10 118.8(3) yes
C9 C10 C11 118.7(3) yes
C10 C11 C12 119.7(4) yes
N3 C12 C11 121.3(3) yes
N1 C13 C14 108.0(2) yes
N4 C14 C13 115.3(3) yes
N4 C14 C15 121.3(2) yes
C13 C14 C15 123.4(3) yes
C14 C15 C16 118.8(3) yes
C15 C16 C17 120.1(3) yes
C16 C17 C18 118.4(3) yes
N4 C18 C17 121.7(3) yes
N5 C19 C20 112.0(3) yes
N6 C20 C19 115.7(3) yes
N6 C20 C21 121.1(3) yes
C19 C20 C21 123.1(3) yes
C20 C21 C22 118.9(3) yes
C21 C22 C23 119.6(3) yes
C22 C23 C24 119.1(3) yes
N6 C24 C23 120.9(3) yes
N5 C25 C26 107.7(3) yes
N7 C26 C25 114.9(2) yes
N7 C26 C27 121.0(3) yes
C25 C26 C27 124.1(3) yes
C26 C27 C28 119.0(3) yes
C27 C28 C29 120.0(3) yes
C28 C29 C30 118.4(4) yes
N7 C30 C29 121.5(3) yes
N5 C31 C32 107.1(3) yes
N8 C32 C31 114.4(2) yes
N8 C32 C33 121.3(3) yes
C31 C32 C33 124.4(3) yes
C32 C33 C34 119.0(3) yes
C33 C34 C35 119.3(3) yes
C34 C35 C36 119.2(3) yes
N8 C36 C35 121.2(3) yes
F2 B1 F3 110.8(3) yes
F2 B1 F4 108.4(4) yes
F2 B1 F5 109.7(3) yes
F3 B1 F4 109.2(3) yes
F3 B1 F5 109.0(4) yes
F4 B1 F5 109.7(3) yes
F6 B2 F7 109.0(2) yes
F6 B2 F8 109.7(3) yes
F6 B2 F9 109.3(3) yes
F7 B2 F8 110.5(3) yes
F7 B2 F9 109.1(3) yes
F8 B2 F9 109.2(2) yes
F10 B3 F11 110.0(3) yes
F10 B3 F12 110.8(3) yes
F10 B3 F13 109.8(3) yes
F11 B3 F12 109.6(3) yes
F11 B3 F13 108.4(3) yes
F12 B3 F13 108.3(3) yes
N1 C1 H1A 109.261 no
N1 C1 H1B 109.261 no
C2 C1 H1A 109.249 no
C2 C1 H1B 109.258 no
H1A C1 H1B 107.940 no
C2 C3 H3 120.081 no
C4 C3 H3 120.079 no
C3 C4 H4 120.543 no
C5 C4 H4 120.543 no
C4 C5 H5 120.604 no
C6 C5 H5 120.609 no
N2 C6 H6 119.061 no
C5 C6 H6 119.051 no
N1 C7 H7A 109.963 no
N1 C7 H7B 109.961 no
C8 C7 H7A 109.963 no
C8 C7 H7B 109.964 no
H7A C7 H7B 108.339 no
C8 C9 H9 120.589 no
C10 C9 H9 120.590 no
C9 C10 H10 120.657 no
C11 C10 H10 120.678 no
C10 C11 H11 120.149 no
C12 C11 H11 120.144 no
N3 C12 H12 119.332 no
C11 C12 H12 119.327 no
N1 C13 H13A 110.101 no
N1 C13 H13B 110.102 no
C14 C13 H13A 110.099 no
C14 C13 H13B 110.099 no
H13A C13 H13B 108.437 no
C14 C15 H15 120.623 no
C16 C15 H15 120.619 no
C15 C16 H16 119.951 no
C17 C16 H16 119.937 no
C16 C17 H17 120.781 no
C18 C17 H17 120.771 no
N4 C18 H18 119.125 no
C17 C18 H18 119.134 no
N5 C19 H19A 109.207 no
N5 C19 H19B 109.209 no
C20 C19 H19A 109.214 no
C20 C19 H19B 109.209 no
H19A C19 H19B 107.904 no
C20 C21 H21 120.546 no
C22 C21 H21 120.527 no
C21 C22 H22 120.198 no
C23 C22 H22 120.200 no
C22 C23 H23 120.465 no
C24 C23 H23 120.466 no
N6 C24 H24 119.547 no
C23 C24 H24 119.553 no
N5 C25 H25A 110.174 no
N5 C25 H25B 110.177 no
C26 C25 H25A 110.174 no
C26 C25 H25B 110.175 no
H25A C25 H25B 108.471 no
C26 C27 H27 120.498 no
C28 C27 H27 120.497 no
C27 C28 H28 120.017 no
C29 C28 H28 120.024 no
C28 C29 H29 120.780 no
C30 C29 H29 120.780 no
N7 C30 H30 119.264 no
C29 C30 H30 119.263 no
N5 C31 H31A 110.301 no
N5 C31 H31B 110.299 no
C32 C31 H31A 110.306 no
C32 C31 H31B 110.306 no
H31A C31 H31B 108.562 no
C32 C33 H33 120.522 no
C34 C33 H33 120.525 no
C33 C34 H34 120.339 no
C35 C34 H34 120.345 no
C34 C35 H35 120.391 no
C36 C35 H35 120.393 no
N8 C36 H36 119.396 no
C35 C36 H36 119.391 no

loop_
_geom_bond_atom_site_label_1
_geom_bond_atom_site_label_2
_geom_bond_distance
_geom_bond_publ_flag
Co1 F1 1.9012(17) yes
Co1 O1 1.860(2) yes
Co1 N1 1.979(3) yes
Co1 N2 1.897(2) yes
Co1 N3 1.935(2) yes
Co1 N4 1.938(3) yes
Co2 F1 1.9112(18) yes
Co2 O2 1.857(2) yes
Co2 N5 1.969(3) yes
Co2 N6 1.889(3) yes
Co2 N7 1.938(2) yes
Co2 N8 1.929(2) yes
F2 B1 1.390(5) yes
F3 B1 1.383(4) yes
F4 B1 1.401(5) yes
F5 B1 1.393(5) yes
F6 B2 1.401(4) yes
F7 B2 1.396(3) yes
F8 B2 1.383(5) yes
F9 B2 1.394(4) yes
F10 B3 1.374(5) yes
F11 B3 1.387(4) yes
F12 B3 1.388(3) yes
F13 B3 1.415(5) yes
O1 O2 1.431(3) yes
N1 C1 1.498(4) yes
N1 C7 1.493(3) yes
N1 C13 1.501(4) yes
N2 C2 1.347(4) yes
N2 C6 1.350(4) yes
N3 C8 1.352(4) yes
N3 C12 1.342(5) yes
N4 C14 1.350(4) yes
N4 C18 1.349(3) yes
N5 C19 1.505(4) yes
N5 C25 1.493(3) yes
N5 C31 1.495(4) yes
N6 C20 1.348(4) yes
N6 C24 1.356(4) yes
N7 C26 1.359(4) yes
N7 C30 1.349(5) yes
N8 C32 1.350(4) yes
N8 C36 1.346(3) yes
C1 C2 1.500(4) yes
C2 C3 1.384(5) yes
C3 C4 1.389(5) yes
C4 C5 1.391(5) yes
C5 C6 1.377(4) yes
C7 C8 1.498(5) yes
C8 C9 1.381(4) yes
C9 C10 1.391(6) yes
C10 C11 1.389(5) yes
C11 C12 1.385(4) yes
C13 C14 1.496(3) yes
C14 C15 1.390(5) yes
C15 C16 1.385(4) yes
C16 C17 1.383(6) yes
C17 C18 1.388(5) yes
C19 C20 1.498(5) yes
C20 C21 1.389(5) yes
C21 C22 1.387(6) yes
C22 C23 1.394(5) yes
C23 C24 1.382(5) yes
C25 C26 1.510(5) yes
C26 C27 1.382(4) yes
C27 C28 1.389(6) yes
C28 C29 1.391(5) yes
C29 C30 1.389(4) yes
C31 C32 1.500(4) yes
C32 C33 1.384(4) yes
C33 C34 1.387(4) yes
C34 C35 1.389(5) yes
C35 C36 1.381(4) yes
C1 H1A 0.990 no
C1 H1B 0.990 no
C3 H3 0.950 no
C4 H4 0.950 no
C5 H5 0.950 no
C6 H6 0.950 no
C7 H7A 0.990 no
C7 H7B 0.990 no
C9 H9 0.950 no
C10 H10 0.950 no
C11 H11 0.950 no
C12 H12 0.950 no
C13 H13A 0.990 no
C13 H13B 0.990 no
C15 H15 0.950 no
C16 H16 0.950 no
C17 H17 0.950 no
C18 H18 0.950 no
C19 H19A 0.990 no
C19 H19B 0.990 no
C21 H21 0.950 no
C22 H22 0.950 no
C23 H23 0.950 no
C24 H24 0.950 no
C25 H25A 0.990 no
C25 H25B 0.990 no
C27 H27 0.950 no
C28 H28 0.950 no
C29 H29 0.950 no
C30 H30 0.950 no
C31 H31A 0.990 no
C31 H31B 0.990 no
C33 H33 0.950 no
C34 H34 0.950 no
C35 H35 0.950 no
C36 H36 0.950 no

loop_
_geom_contact_atom_site_label_1
_geom_contact_atom_site_label_2
_geom_contact_distance
_geom_contact_publ_flag
_geom_contact_site_symmetry_2
F1 C7 2.919(3) no .
F1 C8 3.092(3) no .
F1 C13 3.021(4) no .
F1 C14 3.203(4) no .
F1 C25 2.981(4) no .
F1 C26 3.219(4) no .
F1 C31 2.859(4) no .
F1 C32 3.128(3) no .
O1 N8 2.978(3) no .
O1 C6 2.878(4) no .
O1 C12 3.159(3) no .
O1 C18 2.978(4) no .
O1 C36 3.016(3) no .
O2 N3 3.030(3) no .
O2 C12 2.970(3) no .
O2 C24 2.882(4) no .
O2 C30 3.043(3) no .
O2 C36 3.119(3) no .
N2 C4 2.761(4) no .
N2 C12 3.449(4) no .
N2 C14 3.450(4) no .
N2 C18 3.297(4) no .
N3 N7 3.514(3) no .
N3 C1 3.236(4) no .
N3 C2 3.363(4) no .
N3 C10 2.773(4) no .
N3 C30 3.582(4) no .
N4 N8 3.478(3) no .
N4 C1 3.348(3) no .
N4 C2 3.221(4) no .
N4 C6 3.431(4) no .
N4 C16 2.757(5) no .
N6 C22 2.756(4) no .
N6 C26 3.408(3) no .
N6 C30 3.206(3) no .
N6 C32 3.562(5) no .
N6 C36 3.286(4) no .
N7 C12 3.600(4) no .
N7 C19 3.345(4) no .
N7 C20 3.198(3) no .
N7 C24 3.383(4) no .
N7 C28 2.757(4) no .
N8 C18 3.404(4) no .
N8 C19 3.164(4) no .
N8 C20 3.293(4) no .
N8 C34 2.756(4) no .
C1 C8 3.083(5) no .
C1 C14 3.157(4) no .
C2 C5 2.750(5) no .
C2 C7 3.591(4) no .
C2 C13 3.452(5) no .
C2 C14 3.509(5) no .
C3 C6 2.726(5) no .
C6 C18 3.571(5) no .
C8 C11 2.723(5) no .
C9 C12 2.742(4) no .
C11 C29 3.474(5) no .
C11 C30 3.238(4) no .
C12 C30 3.176(4) no .
C14 C17 2.747(4) no .
C15 C18 2.739(5) no .
C17 C34 3.593(5) no .
C17 C35 3.592(5) no .
C18 C35 3.413(4) no .
C18 C36 3.222(4) no .
C19 C26 3.142(4) no .
C19 C32 3.006(4) no .
C20 C23 2.748(5) no .
C20 C25 3.441(4) no .
C20 C26 3.472(4) no .
C20 C31 3.600(5) no .
C21 C24 2.751(4) no .
C24 C30 3.448(3) no .
C26 C29 2.754(5) no .
C27 C30 2.746(5) no .
C32 C35 2.737(4) no .
C33 C36 2.741(5) no .
F2 C7 3.295(4) no .
F2 C10 3.515(4) no 2_565
F2 C25 3.379(4) no 2_665
F3 C3 3.363(4) no 2_575
F3 C7 3.054(4) no .
F3 C13 3.232(3) no .
F3 C15 3.304(5) no 2_675
F3 C16 3.377(5) no 2_675
F4 C3 3.221(5) no 2_575
F4 C4 3.431(5) no 2_575
F4 C7 3.174(3) no .
F4 C10 3.273(4) no 2_565
F4 C28 3.585(5) no 2_565
F4 C29 3.295(4) no 2_565
F5 C16 3.257(5) no 2_675
F5 C19 3.096(4) no 2_665
F5 C25 3.583(4) no 2_665
F6 C11 3.377(4) no 2_565
F6 C12 3.363(5) no 2_565
F6 C19 3.188(3) no 2_665
F6 C20 3.535(4) no 2_665
F6 C34 3.110(3) no 1_444
F6 C35 3.307(3) no 1_444
F7 C11 3.416(5) no 2_565
F7 C19 3.428(4) no 2_665
F7 C21 3.372(4) no 2_665
F7 C22 3.335(4) no 1_454
F8 C4 3.497(5) no 1_544
F8 C5 3.245(4) no 1_544
F8 C21 3.368(4) no 1_454
F8 C21 3.476(4) no 2_665
F9 O2 3.194(3) no 2_565
F9 C17 3.384(3) no 1_444
F9 C22 3.420(4) no 1_454
F9 C24 3.306(4) no 2_565
F9 C30 3.315(4) no 2_565
F9 C35 3.277(4) no 1_444
F10 C13 3.392(4) no .
F10 C13 3.425(5) no 2_675
F10 C14 3.529(4) no .
F10 C15 3.327(4) no .
F10 C15 3.578(4) no 2_675
F11 C9 3.356(4) no 1_655
F11 C10 3.266(4) no 1_655
F11 C27 3.149(4) no 2_665
F11 C28 3.578(5) no 2_665
F11 C31 3.058(4) no .
F12 N2 3.564(3) no 1_655
F12 N3 3.294(3) no 1_655
F12 C1 3.354(4) no 1_655
F12 C2 3.195(4) no 1_655
F12 C3 3.500(4) no 1_655
F12 C8 3.288(4) no 1_655
F12 C9 3.409(4) no 1_655
F12 C10 3.562(4) no 1_655
F12 C11 3.560(4) no 1_655
F12 C12 3.399(4) no 1_655
F12 C31 3.124(4) no .
F12 C32 3.600(4) no .
F12 C33 3.326(4) no .
F13 C1 3.396(3) no 1_655
F13 C1 3.207(4) no 2_675
F13 C9 3.523(4) no 1_655
F13 C13 3.475(4) no 2_675
F13 C28 3.322(4) no 2_665
O1 C35 3.312(4) no 2_676
O1 C36 3.298(4) no 2_676
O2 F9 3.194(3) no 2_565
O2 C35 3.460(4) no 2_676
N2 F12 3.564(3) no 1_455
N3 F12 3.294(3) no 1_455
C1 F12 3.354(4) no 1_455
C1 F13 3.396(3) no 1_455
C1 F13 3.207(4) no 2_675
C2 F12 3.195(4) no 1_455
C3 F3 3.363(4) no 2_575
C3 F4 3.221(5) no 2_575
C3 F12 3.500(4) no 1_455
C4 F4 3.431(5) no 2_575
C4 F8 3.497(5) no 1_566
C5 F8 3.245(4) no 1_566
C7 F2 3.295(4) no .
C7 F3 3.054(4) no .
C7 F4 3.174(3) no .
C7 B1 3.352(5) no .
C8 F12 3.288(4) no 1_455
C9 F11 3.356(4) no 1_455
C9 F12 3.409(4) no 1_455
C9 F13 3.523(4) no 1_455
C10 F2 3.515(4) no 2_565
C10 F4 3.273(4) no 2_565
C10 F11 3.266(4) no 1_455
C10 F12 3.562(4) no 1_455
C11 F6 3.377(4) no 2_565
C11 F7 3.416(5) no 2_565
C11 F12 3.560(4) no 1_455
C12 F6 3.363(5) no 2_565
C12 F12 3.399(4) no 1_455
C13 F3 3.232(3) no .
C13 F10 3.392(4) no .
C13 F10 3.425(5) no 2_675
C13 F13 3.475(4) no 2_675
C14 F10 3.529(4) no .
C15 F3 3.304(5) no 2_675
C15 F10 3.327(4) no .
C15 F10 3.578(4) no 2_675
C16 F3 3.377(5) no 2_675
C16 F5 3.257(5) no 2_675
C17 F9 3.384(3) no 1_666
C19 F5 3.096(4) no 2_665
C19 F6 3.188(3) no 2_665
C19 F7 3.428(4) no 2_665
C20 F6 3.535(4) no 2_665
C21 F7 3.372(4) no 2_665
C21 F8 3.368(4) no 1_656
C21 F8 3.476(4) no 2_665
C22 F7 3.335(4) no 1_656
C22 F9 3.420(4) no 1_656
C23 C23 3.594(5) no 2_666
C24 F9 3.306(4) no 2_565
C25 F2 3.379(4) no 2_665
C25 F5 3.583(4) no 2_665
C27 F11 3.149(4) no 2_665
C28 F4 3.585(5) no 2_565
C28 F11 3.578(5) no 2_665
C28 F13 3.322(4) no 2_665
C29 F4 3.295(4) no 2_565
C30 F9 3.315(4) no 2_565
C31 F11 3.058(4) no .
C31 F12 3.124(4) no .
C31 B3 3.478(6) no .
C32 F12 3.600(4) no .
C33 F12 3.326(4) no .
C34 F6 3.110(3) no 1_666
C35 F6 3.307(3) no 1_666
C35 F9 3.277(4) no 1_666
C35 O1 3.312(4) no 2_676
C35 O2 3.460(4) no 2_676
C36 O1 3.298(4) no 2_676
B1 C7 3.352(5) no .
B3 C31 3.478(6) no .
Co1 H1A 3.4018 no .
Co1 H1B 3.5764 no .
Co1 H6 2.9931 no .
Co1 H7A 3.1065 no .
Co1 H12 3.0713 no .
Co1 H13A 3.1630 no .
Co1 H18 3.0427 no .
Co2 H19A 3.5721 no .
Co2 H19B 3.3816 no .
Co2 H24 2.9852 no .
Co2 H25B 3.1423 no .
Co2 H30 3.0424 no .
Co2 H31A 3.0519 no .
Co2 H36 3.0429 no .
F1 H7A 2.5971 no .
F1 H13A 2.7327 no .
F1 H25B 2.6712 no .
F1 H31A 2.4736 no .
O1 H6 2.3701 no .
O1 H12 2.7418 no .
O1 H18 2.5119 no .
O1 H24 3.5954 no .
O1 H36 2.6502 no .
O2 H6 3.5529 no .
O2 H12 2.5616 no .
O2 H24 2.3750 no .
O2 H30 2.5865 no .
O2 H36 2.6954 no .
N2 H1A 2.9804 no .
N2 H1B 3.1297 no .
N2 H3 3.2258 no .
N2 H5 3.2370 no .
N2 H12 3.3878 no .
N2 H18 3.2845 no .
N3 H1A 3.2259 no .
N3 H7A 2.8995 no .
N3 H7B 3.1675 no .
N3 H9 3.2446 no .
N3 H11 3.2295 no .
N3 H30 3.4758 no .
N4 H6 3.5823 no .
N4 H13A 2.8804 no .
N4 H13B 3.1753 no .
N4 H15 3.2426 no .
N4 H17 3.2452 no .
N6 H19A 3.1249 no .
N6 H19B 2.9664 no .
N6 H21 3.2375 no .
N6 H23 3.2374 no .
N6 H30 3.1995 no .
N6 H36 3.2199 no .
N7 H24 3.5268 no .
N7 H25A 3.1953 no .
N7 H25B 2.8828 no .
N7 H27 3.2416 no .
N7 H29 3.2431 no .
N8 H18 3.2643 no .
N8 H19B 3.1347 no .
N8 H31A 2.8604 no .
N8 H31B 3.1762 no .
N8 H33 3.2369 no .
N8 H35 3.2293 no .
C1 H3 2.7135 no .
C1 H7A 3.2929 no .
C1 H7B 2.5323 no .
C1 H13A 3.3134 no .
C1 H13B 2.5624 no .
C2 H4 3.2603 no .
C2 H6 3.1875 no .
C3 H1A 2.8551 no .
C3 H1B 2.7237 no .
C3 H5 3.2587 no .
C4 H6 3.2390 no .
C5 H3 3.2559 no .
C6 H4 3.2459 no .
C6 H12 3.5633 no .
C6 H18 3.2453 no .
C7 H1A 2.3972 no .
C7 H1B 3.0530 no .
C7 H9 2.7112 no .
C7 H13A 2.5145 no .
C7 H13B 2.9129 no .
C8 H1A 2.8085 no .
C8 H10 3.2507 no .
C8 H12 3.1809 no .
C9 H7A 2.9377 no .
C9 H7B 2.6713 no .
C9 H11 3.2534 no .
C10 H12 3.2529 no .
C11 H9 3.2555 no .
C11 H29 3.3999 no .
C11 H30 2.9947 no .
C12 H10 3.2610 no .
C12 H30 2.8073 no .
C13 H1A 3.2105 no .
C13 H1B 2.4624 no .
C13 H7A 2.5224 no .
C13 H7B 2.8869 no .
C13 H15 2.7325 no .
C14 H1B 3.0956 no .
C14 H16 3.2493 no .
C14 H18 3.1871 no .
C15 H13A 2.9588 no .
C15 H13B 2.6870 no .
C15 H17 3.2604 no .
C16 H18 3.2373 no .
C17 H15 3.2591 no .
C18 H6 3.5242 no .
C18 H16 3.2429 no .
C18 H36 3.4873 no .
C19 H21 2.7253 no .
C19 H25A 2.5666 no .
C19 H25B 3.3179 no .
C19 H31A 3.3128 no .
C19 H31B 2.5694 no .
C20 H22 3.2530 no .
C20 H24 3.1994 no .
C21 H19A 2.7284 no .
C21 H19B 2.8516 no .
C21 H23 3.2649 no .
C22 H24 3.2515 no .
C23 H21 3.2664 no .
C24 H22 3.2536 no .
C24 H30 3.1153 no .
C24 H36 3.3537 no .
C25 H19A 2.4658 no .
C25 H19B 3.2132 no .
C25 H27 2.7449 no .
C25 H31A 2.5613 no .
C25 H31B 2.8624 no .
C26 H19A 3.0876 no .
C26 H28 3.2482 no .
C26 H30 3.1988 no .
C27 H25A 2.6922 no .
C27 H25B 3.0026 no .
C27 H29 3.2695 no .
C28 H30 3.2462 no .
C29 H11 3.5275 no .
C29 H27 3.2679 no .
C30 H11 3.4369 no .
C30 H12 3.3723 no .
C30 H24 3.4005 no .
C30 H28 3.2506 no .
C31 H19A 3.0546 no .
C31 H19B 2.4028 no .
C31 H25A 2.9090 no .
C31 H25B 2.5256 no .
C31 H33 2.7451 no .
C32 H19B 2.7032 no .
C32 H34 3.2493 no .
C32 H36 3.1893 no .
C33 H19B 3.4246 no .
C33 H31A 3.0094 no .
C33 H31B 2.6859 no .
C33 H35 3.2570 no .
C34 H17 3.4626 no .
C34 H36 3.2455 no .
C35 H17 3.4040 no .
C35 H18 3.0815 no .
C35 H33 3.2579 no .
C36 H18 2.7876 no .
C36 H34 3.2501 no .
H1A H3 2.8864 no .
H1A H7A 3.3468 no .
H1A H7B 2.1980 no .
H1A H13B 3.2032 no .
H1B H3 2.6377 no .
H1B H7B 2.9452 no .
H1B H13A 3.3552 no .
H1B H13B 2.1643 no .
H3 H4 2.3479 no .
H4 H5 2.3575 no .
H5 H6 2.3218 no .
H6 H12 3.2896 no .
H6 H18 2.9722 no .
H7A H9 3.0342 no .
H7A H13A 2.1616 no .
H7A H13B 3.0360 no .
H7A H25B 3.0132 no .
H7B H9 2.5458 no .
H7B H13A 2.9800 no .
H7B H13B 2.9944 no .
H9 H10 2.3588 no .
H10 H11 2.3504 no .
H11 H12 2.3282 no .
H11 H29 3.2106 no .
H11 H30 3.0463 no .
H12 H30 2.7629 no .
H13A H15 3.0659 no .
H13A H25B 3.5172 no .
H13A H31A 2.9244 no .
H13B H15 2.5696 no .
H15 H16 2.3429 no .
H16 H17 2.3432 no .
H17 H18 2.3365 no .
H17 H34 3.5326 no .
H17 H35 3.4453 no .
H18 H35 3.3033 no .
H18 H36 2.8331 no .
H19A H21 2.6502 no .
H19A H25A 2.1734 no .
H19A H25B 3.3639 no .
H19A H31B 2.9605 no .
H19B H21 2.8945 no .
H19B H25A 3.2118 no .
H19B H31A 3.3667 no .
H19B H31B 2.2574 no .
H21 H22 2.3474 no .
H22 H23 2.3540 no .
H23 H24 2.3320 no .
H24 H30 2.8341 no .
H24 H36 3.1302 no .
H25A H27 2.5693 no .
H25A H31A 3.0839 no .
H25A H31B 2.9594 no .
H25B H27 3.1174 no .
H25B H31A 2.2122 no .
H25B H31B 2.9534 no .
H27 H28 2.3466 no .
H28 H29 2.3525 no .
H29 H30 2.3395 no .
H31A H33 3.1250 no .
H31B H33 2.5698 no .
H33 H34 2.3491 no .
H34 H35 2.3492 no .
H35 H36 2.3275 no .
F2 H7A 2.5134 no .
F2 H7B 3.2303 no .
F2 H10 2.5824 no 2_565
F2 H19A 3.3600 no 2_665
F2 H25A 2.3988 no 2_665
F2 H25B 3.1443 no .
F2 H27 3.3679 no 2_665
F3 H3 2.6549 no 2_575
F3 H4 3.2509 no 2_575
F3 H7A 2.6818 no .
F3 H7B 2.6441 no .
F3 H13A 2.8167 no .
F3 H13B 2.9357 no .
F3 H15 2.6694 no 2_675
F3 H16 2.8080 no 2_675
F4 H3 2.5355 no 2_575
F4 H4 2.9700 no 2_575
F4 H7A 3.0368 no .
F4 H7B 2.4741 no .
F4 H9 3.0453 no .
F4 H10 2.5910 no 2_565
F4 H11 3.4964 no 2_565
F4 H28 3.2636 no 2_565
F4 H29 2.7110 no 2_565
F5 H4 2.8320 no 2_575
F5 H10 3.5299 no 2_565
F5 H11 3.5480 no 2_565
F5 H16 2.3382 no 2_675
F5 H19A 2.1080 no 2_665
F5 H19B 3.5316 no 2_665
F5 H21 3.4513 no 2_665
F5 H25A 2.7981 no 2_665
F6 H5 2.9894 no 1_544
F6 H11 2.7595 no 2_565
F6 H12 2.7148 no 2_565
F6 H19B 2.2830 no 2_665
F6 H21 3.4647 no 2_665
F6 H34 2.3924 no 1_444
F6 H35 2.8036 no 1_444
F7 H11 2.6161 no 2_565
F7 H19A 3.2403 no 2_665
F7 H19B 2.8830 no 2_665
F7 H21 3.3652 no 1_454
F7 H21 2.6438 no 2_665
F7 H22 2.5110 no 1_454
F7 H29 3.0292 no 2_565
F7 H30 3.0365 no 2_565
F8 H4 3.0292 no 1_544
F8 H5 2.5116 no 1_544
F8 H17 2.9098 no 1_444
F8 H21 2.6227 no 1_454
F8 H21 3.0700 no 2_665
F8 H22 3.2048 no 1_454
F8 H34 3.0160 no 1_444
F9 H11 3.5556 no 2_565
F9 H12 3.0209 no 2_565
F9 H17 2.4827 no 1_444
F9 H22 2.6807 no 1_454
F9 H24 2.5508 no 2_565
F9 H30 2.3866 no 2_565
F9 H34 3.3313 no 1_444
F9 H35 2.6732 no 1_444
F10 H13A 2.7488 no .
F10 H13B 3.5162 no .
F10 H13B 2.5078 no 2_675
F10 H15 3.0061 no .
F10 H15 2.8167 no 2_675
F10 H31A 2.9557 no .
F11 H9 3.4047 no 1_655
F11 H10 3.2754 no 1_655
F11 H25B 3.1543 no .
F11 H27 2.3798 no 2_665
F11 H28 3.2354 no 2_665
F11 H31A 2.5463 no .
F11 H31B 2.6908 no .
F12 H1A 2.6927 no 1_655
F12 H31A 2.9162 no .
F12 H31B 2.6167 no .
F12 H33 2.6033 no .
F13 H1A 2.4115 no 1_655
F13 H1B 2.2213 no 2_675
F13 H7B 3.2390 no 1_655
F13 H9 3.3992 no 1_655
F13 H13B 2.6689 no 2_675
F13 H15 3.5139 no 2_675
F13 H27 3.3507 no 2_665
F13 H28 2.4823 no 2_665
O1 H35 2.7072 no 2_676
O1 H36 2.6641 no 2_676
O2 H35 2.7048 no 2_676
O2 H36 3.2436 no 2_676
N2 H33 3.5121 no 1_455
C1 H1A 3.2552 no 2_575
C1 H1B 3.2401 no 2_575
C3 H28 3.5701 no 1_565
C4 H29 3.4257 no 1_565
C5 H33 3.2756 no 1_455
C5 H34 2.9401 no 1_455
C6 H33 3.1853 no 1_455
C6 H34 3.4121 no 1_455
C6 H35 3.5177 no 2_676
C6 H36 3.5216 no 2_676
C9 H9 3.4078 no 2_565
C10 H9 3.4386 no 2_565
C10 H31B 3.0735 no 1_455
C11 H19A 3.5617 no 1_455
C11 H19B 3.0333 no 1_455
C11 H31B 2.6552 no 1_455
C12 H31B 3.2502 no 1_455
C12 H33 3.3621 no 1_455
C12 H35 3.4684 no 2_676
C17 H23 3.1238 no 2_676
C17 H24 3.2750 no 2_676
C18 H23 3.3735 no 2_676
C18 H24 3.1745 no 2_676
C19 H11 2.9096 no 1_655
C21 H5 3.2908 no 2_676
C22 H5 3.2356 no 2_676
C22 H23 3.4957 no 2_666
C23 H5 3.5669 no 2_676
C23 H17 3.4759 no 2_676
C23 H18 3.4993 no 2_676
C23 H23 3.4596 no 2_666
C24 H17 3.4374 no 2_676
C24 H18 3.1157 no 2_676
C28 H9 3.3152 no 2_565
C29 H22 3.4718 no 2_666
C30 H22 3.5104 no 2_666
C31 H11 3.3866 no 1_655
C34 H5 3.3928 no 1_655
C34 H34 3.5568 no 2_776
C35 H6 2.8770 no 2_676
C35 H12 3.4397 no 2_676
C36 H6 2.8337 no 2_676
C36 H36 3.4217 no 2_676
B1 H3 3.0851 no 2_575
B1 H4 3.1825 no 2_575
B1 H7A 2.8657 no .
B1 H7B 2.9080 no .
B1 H10 3.0310 no 2_565
B1 H16 3.1143 no 2_675
B1 H19A 3.1967 no 2_665
B1 H25A 3.1332 no 2_665
B2 H5 3.2956 no 1_544
B2 H11 3.1201 no 2_565
B2 H12 3.3040 no 2_565
B2 H17 3.2331 no 1_444
B2 H19B 3.1031 no 2_665
B2 H21 3.3796 no 1_454
B2 H21 3.2065 no 2_665
B2 H22 2.9252 no 1_454
B2 H30 3.1928 no 2_565
B2 H34 3.0523 no 1_444
B2 H35 3.2611 no 1_444
B3 H1A 3.0990 no 1_655
B3 H1B 3.4257 no 2_675
B3 H13B 3.1071 no 2_675
B3 H15 3.5725 no 2_675
B3 H27 3.3404 no 2_665
B3 H28 3.4257 no 2_665
B3 H31A 2.9273 no .
B3 H31B 3.1308 no .
H1A F12 2.6927 no 1_455
H1A F13 2.4115 no 1_455
H1A C1 3.2552 no 2_575
H1A B3 3.0990 no 1_455
H1A H1A 3.0426 no 2_575
H1A H1B 2.5682 no 2_575
H1A H3 3.4575 no 2_575
H1B F13 2.2213 no 2_675
H1B C1 3.2401 no 2_575
H1B B3 3.4257 no 2_675
H1B H1A 2.5682 no 2_575
H1B H1B 3.0103 no 2_575
H1B H7B 3.5894 no 2_575
H1B H28 3.4789 no 1_565
H3 F3 2.6549 no 2_575
H3 F4 2.5355 no 2_575
H3 B1 3.0851 no 2_575
H3 H1A 3.4575 no 2_575
H3 H7B 2.6928 no 2_575
H3 H28 3.2969 no 1_565
H3 H29 3.5488 no 1_565
H4 F3 3.2509 no 2_575
H4 F4 2.9700 no 2_575
H4 F5 2.8320 no 2_575
H4 F8 3.0292 no 1_566
H4 B1 3.1825 no 2_575
H4 H16 3.0271 no 1_455
H4 H29 3.1949 no 1_565
H5 F6 2.9894 no 1_566
H5 F8 2.5116 no 1_566
H5 C21 3.2908 no 2_676
H5 C22 3.2356 no 2_676
H5 C23 3.5669 no 2_676
H5 C34 3.3928 no 1_455
H5 B2 3.2956 no 1_566
H5 H21 3.5901 no 2_676
H5 H22 3.4969 no 2_676
H5 H33 3.5673 no 1_455
H5 H34 2.5364 no 1_455
H6 C35 2.8770 no 2_676
H6 C36 2.8337 no 2_676
H6 H33 3.4225 no 1_455
H6 H34 3.3787 no 1_455
H6 H35 2.7000 no 2_676
H6 H36 2.6048 no 2_676
H7A F2 2.5134 no .
H7A F3 2.6818 no .
H7A F4 3.0368 no .
H7A B1 2.8657 no .
H7B F2 3.2303 no .
H7B F3 2.6441 no .
H7B F4 2.4741 no .
H7B F13 3.2390 no 1_455
H7B B1 2.9080 no .
H7B H1B 3.5894 no 2_575
H7B H3 2.6928 no 2_575
H9 F4 3.0453 no .
H9 F11 3.4047 no 1_455
H9 F13 3.3992 no 1_455
H9 C9 3.4078 no 2_565
H9 C10 3.4386 no 2_565
H9 C28 3.3152 no 2_565
H9 H9 3.0193 no 2_565
H9 H10 3.0608 no 2_565
H9 H28 3.0345 no 2_565
H10 F2 2.5824 no 2_565
H10 F4 2.5910 no 2_565
H10 F5 3.5299 no 2_565
H10 F11 3.2754 no 1_455
H10 B1 3.0310 no 2_565
H10 H9 3.0608 no 2_565
H10 H25A 3.3910 no 1_455
H10 H31B 3.2498 no 1_455
H11 F4 3.4964 no 2_565
H11 F5 3.5480 no 2_565
H11 F6 2.7595 no 2_565
H11 F7 2.6161 no 2_565
H11 F9 3.5556 no 2_565
H11 C19 2.9096 no 1_455
H11 C31 3.3866 no 1_455
H11 B2 3.1201 no 2_565
H11 H19A 2.7560 no 1_455
H11 H19B 2.2510 no 1_455
H11 H31B 2.5584 no 1_455
H12 F6 2.7148 no 2_565
H12 F9 3.0209 no 2_565
H12 C35 3.4397 no 2_676
H12 B2 3.3040 no 2_565
H12 H31B 3.4964 no 1_455
H12 H33 3.1215 no 1_455
H12 H35 2.5312 no 2_676
H13A F3 2.8167 no .
H13A F10 2.7488 no .
H13A H15 3.5571 no 2_675
H13B F3 2.9357 no .
H13B F10 3.5162 no .
H13B F10 2.5078 no 2_675
H13B F13 2.6689 no 2_675
H13B B3 3.1071 no 2_675
H13B H15 3.5290 no 2_675
H15 F3 2.6694 no 2_675
H15 F10 3.0061 no .
H15 F10 2.8167 no 2_675
H15 F13 3.5139 no 2_675
H15 B3 3.5725 no 2_675
H15 H13A 3.5571 no 2_675
H15 H13B 3.5290 no 2_675
H16 F3 2.8080 no 2_675
H16 F5 2.3382 no 2_675
H16 B1 3.1143 no 2_675
H16 H4 3.0271 no 1_655
H17 F8 2.9098 no 1_666
H17 F9 2.4827 no 1_666
H17 C23 3.4759 no 2_676
H17 C24 3.4374 no 2_676
H17 B2 3.2331 no 1_666
H17 H23 2.8633 no 2_676
H17 H24 2.7712 no 2_676
H18 C23 3.4993 no 2_676
H18 C24 3.1157 no 2_676
H18 H23 3.2782 no 2_676
H18 H24 2.5368 no 2_676
H18 H36 3.0423 no 2_676
H19A F2 3.3600 no 2_665
H19A F5 2.1080 no 2_665
H19A F7 3.2403 no 2_665
H19A C11 3.5617 no 1_655
H19A B1 3.1967 no 2_665
H19A H11 2.7560 no 1_655
H19B F5 3.5316 no 2_665
H19B F6 2.2830 no 2_665
H19B F7 2.8830 no 2_665
H19B C11 3.0333 no 1_655
H19B B2 3.1031 no 2_665
H19B H11 2.2510 no 1_655
H21 F5 3.4513 no 2_665
H21 F6 3.4647 no 2_665
H21 F7 3.3652 no 1_656
H21 F7 2.6438 no 2_665
H21 F8 2.6227 no 1_656
H21 F8 3.0700 no 2_665
H21 B2 3.3796 no 1_656
H21 B2 3.2065 no 2_665
H21 H5 3.5901 no 2_676
H22 F7 2.5110 no 1_656
H22 F8 3.2048 no 1_656
H22 F9 2.6807 no 1_656
H22 C29 3.4718 no 2_666
H22 C30 3.5104 no 2_666
H22 B2 2.9252 no 1_656
H22 H5 3.4969 no 2_676
H22 H29 3.0438 no 2_666
H22 H30 3.0842 no 2_666
H23 C17 3.1238 no 2_676
H23 C18 3.3735 no 2_676
H23 C22 3.4957 no 2_666
H23 C23 3.4596 no 2_666
H23 H17 2.8633 no 2_676
H23 H18 3.2782 no 2_676
H23 H23 3.5809 no 2_666
H24 F9 2.5508 no 2_565
H24 C17 3.2750 no 2_676
H24 C18 3.1745 no 2_676
H24 H17 2.7712 no 2_676
H24 H18 2.5368 no 2_676
H24 H35 3.3981 no 2_676
H25A F2 2.3988 no 2_665
H25A F5 2.7981 no 2_665
H25A B1 3.1332 no 2_665
H25A H10 3.3910 no 1_655
H25B F2 3.1443 no .
H25B F11 3.1543 no .
H27 F2 3.3679 no 2_665
H27 F11 2.3798 no 2_665
H27 F13 3.3507 no 2_665
H27 B3 3.3404 no 2_665
H28 F4 3.2636 no 2_565
H28 F11 3.2354 no 2_665
H28 F13 2.4823 no 2_665
H28 C3 3.5701 no 1_545
H28 B3 3.4257 no 2_665
H28 H1B 3.4789 no 1_545
H28 H3 3.2969 no 1_545
H28 H9 3.0345 no 2_565
H29 F4 2.7110 no 2_565
H29 F7 3.0292 no 2_565
H29 C4 3.4257 no 1_545
H29 H3 3.5488 no 1_545
H29 H4 3.1949 no 1_545
H29 H22 3.0438 no 2_666
H30 F7 3.0365 no 2_565
H30 F9 2.3866 no 2_565
H30 B2 3.1928 no 2_565
H30 H22 3.0842 no 2_666
H31A F10 2.9557 no .
H31A F11 2.5463 no .
H31A F12 2.9162 no .
H31A B3 2.9273 no .
H31B F11 2.6908 no .
H31B F12 2.6167 no .
H31B C10 3.0735 no 1_655
H31B C11 2.6552 no 1_655
H31B C12 3.2502 no 1_655
H31B B3 3.1308 no .
H31B H10 3.2498 no 1_655
H31B H11 2.5584 no 1_655
H31B H12 3.4964 no 1_655
H33 F12 2.6033 no .
H33 N2 3.5121 no 1_655
H33 C5 3.2756 no 1_655
H33 C6 3.1853 no 1_655
H33 C12 3.3621 no 1_655
H33 H5 3.5673 no 1_655
H33 H6 3.4225 no 1_655
H33 H12 3.1215 no 1_655
H34 F6 2.3924 no 1_666
H34 F8 3.0160 no 1_666
H34 F9 3.3313 no 1_666
H34 C5 2.9401 no 1_655
H34 C6 3.4121 no 1_655
H34 C34 3.5568 no 2_776
H34 B2 3.0523 no 1_666
H34 H5 2.5364 no 1_655
H34 H6 3.3787 no 1_655
H34 H34 3.5676 no 2_776
H35 F6 2.8036 no 1_666
H35 F9 2.6732 no 1_666
H35 O1 2.7072 no 2_676
H35 O2 2.7048 no 2_676
H35 C6 3.5177 no 2_676
H35 C12 3.4684 no 2_676
H35 B2 3.2611 no 1_666
H35 H6 2.7000 no 2_676
H35 H12 2.5312 no 2_676
H35 H24 3.3981 no 2_676
H36 O1 2.6641 no 2_676
H36 O2 3.2436 no 2_676
H36 C6 3.5216 no 2_676
H36 C36 3.4217 no 2_676
H36 H6 2.6048 no 2_676
H36 H18 3.0423 no 2_676
H36 H36 2.5996 no 2_676

loop_
_geom_torsion_atom_site_label_1
_geom_torsion_atom_site_label_2
_geom_torsion_atom_site_label_3
_geom_torsion_atom_site_label_4
_geom_torsion
_geom_torsion_publ_flag
F1 Co1 O1 O2 -40.96(13) no
O1 Co1 F1 Co2 11.44(9) no
F1 Co1 N1 C1 175.81(13) no
F1 Co1 N1 C7 57.28(13) no
F1 Co1 N1 C13 -62.21(13) no
N1 Co1 F1 Co2 -171.17(10) no
F1 Co1 N3 C8 -71.08(15) no
F1 Co1 N3 C12 105.18(19) no
N3 Co1 F1 Co2 -87.31(11) no
F1 Co1 N4 C14 77.20(15) no
F1 Co1 N4 C18 -106.03(18) no
N4 Co1 F1 Co2 104.95(10) no
O1 Co1 N2 C2 176.24(15) no
O1 Co1 N2 C6 3.2(2) no
N2 Co1 O1 O2 141.12(14) no
O1 Co1 N3 C8 -159.46(14) no
O1 Co1 N3 C12 16.8(2) no
N3 Co1 O1 O2 47.85(14) no
O1 Co1 N4 C14 165.72(15) no
O1 Co1 N4 C18 -17.51(19) no
N4 Co1 O1 O2 -130.64(13) no
N1 Co1 N2 C2 -1.12(16) no
N1 Co1 N2 C6 -174.1(2) no
N2 Co1 N1 C1 -6.18(14) no
N2 Co1 N1 C7 -124.71(14) no
N2 Co1 N1 C13 115.80(14) no
N1 Co1 N3 C8 19.80(15) no
N1 Co1 N3 C12 -163.9(2) no
N3 Co1 N1 C1 86.86(14) no
N3 Co1 N1 C7 -31.67(14) no
N3 Co1 N1 C13 -151.16(14) no
N1 Co1 N4 C14 -13.60(15) no
N1 Co1 N4 C18 163.2(2) no
N4 Co1 N1 C1 -94.50(14) no
N4 Co1 N1 C7 146.97(15) no
N4 Co1 N1 C13 27.48(13) no
N2 Co1 N3 C8 106.86(16) no
N2 Co1 N3 C12 -76.9(2) no
N3 Co1 N2 C2 -84.85(17) no
N3 Co1 N2 C6 102.2(2) no
N2 Co1 N4 C14 -101.17(16) no
N2 Co1 N4 C18 75.60(19) no
N4 Co1 N2 C2 82.85(16) no
N4 Co1 N2 C6 -90.2(2) no
F1 Co2 O2 O1 -40.38(9) no
O2 Co2 F1 Co1 12.05(9) no
F1 Co2 N5 C19 175.18(12) no
F1 Co2 N5 C25 -62.99(15) no
F1 Co2 N5 C31 57.09(11) no
N5 Co2 F1 Co1 -168.44(10) no
F1 Co2 N7 C26 76.15(16) no
F1 Co2 N7 C30 -111.97(19) no
N7 Co2 F1 Co1 107.17(11) no
F1 Co2 N8 C32 -69.17(15) no
F1 Co2 N8 C36 114.84(19) no
N8 Co2 F1 Co1 -85.23(11) no
O2 Co2 N6 C20 178.79(13) no
O2 Co2 N6 C24 5.17(16) no
N6 Co2 O2 O1 141.83(10) no
O2 Co2 N7 C26 165.53(15) no
O2 Co2 N7 C30 -22.6(2) no
N7 Co2 O2 O1 -131.13(11) no
O2 Co2 N8 C32 -158.62(15) no
O2 Co2 N8 C36 25.4(2) no
N8 Co2 O2 O1 50.68(12) no
N5 Co2 N6 C20 -0.65(14) no
N5 Co2 N6 C24 -174.27(16) no
N6 Co2 N5 C19 -7.00(12) no
N6 Co2 N5 C25 114.83(15) no
N6 Co2 N5 C31 -125.09(12) no
N5 Co2 N7 C26 -12.81(16) no
N5 Co2 N7 C30 159.1(2) no
N7 Co2 N5 C19 -93.91(14) no
N7 Co2 N5 C25 27.92(15) no
N7 Co2 N5 C31 148.00(14) no
N5 Co2 N8 C32 19.73(16) no
N5 Co2 N8 C36 -156.3(2) no
N8 Co2 N5 C19 83.91(13) no
N8 Co2 N5 C25 -154.25(17) no
N8 Co2 N5 C31 -34.18(12) no
N6 Co2 N7 C26 -100.78(17) no
N6 Co2 N7 C30 71.1(2) no
N7 Co2 N6 C20 83.87(15) no
N7 Co2 N6 C24 -89.75(16) no
N6 Co2 N8 C32 107.31(16) no
N6 Co2 N8 C36 -68.7(2) no
N8 Co2 N6 C20 -83.86(14) no
N8 Co2 N6 C24 102.53(16) no
Co1 O1 O2 Co2 58.60(15) no
Co1 N1 C1 C2 11.7(3) no
Co1 N1 C7 C8 37.5(2) no
Co1 N1 C13 C14 -35.6(2) no
C1 N1 C7 C8 -79.6(3) no
C7 N1 C1 C2 127.0(2) no
C1 N1 C13 C14 83.7(2) no
C13 N1 C1 C2 -106.9(3) no
C7 N1 C13 C14 -150.9(2) no
C13 N1 C7 C8 153.8(2) no
Co1 N2 C2 C1 8.5(3) no
Co1 N2 C2 C3 -173.63(18) no
Co1 N2 C6 C5 172.89(18) no
C2 N2 C6 C5 0.2(4) no
C6 N2 C2 C1 -178.1(2) no
C6 N2 C2 C3 -0.2(4) no
Co1 N3 C8 C7 -2.0(3) no
Co1 N3 C8 C9 177.17(18) no
Co1 N3 C12 C11 -173.99(16) no
C8 N3 C12 C11 2.1(4) no
C12 N3 C8 C7 -178.6(2) no
C12 N3 C8 C9 0.6(4) no
Co1 N4 C14 C13 -4.6(3) no
Co1 N4 C14 C15 178.13(17) no
Co1 N4 C18 C17 -178.59(16) no
C14 N4 C18 C17 -2.0(4) no
C18 N4 C14 C13 178.4(2) no
C18 N4 C14 C15 1.1(4) no
Co2 N5 C19 C20 12.8(2) no
Co2 N5 C25 C26 -36.6(2) no
Co2 N5 C31 C32 41.7(2) no
C19 N5 C25 C26 82.3(3) no
C25 N5 C19 C20 -105.7(3) no
C19 N5 C31 C32 -74.7(3) no
C31 N5 C19 C20 127.5(2) no
C25 N5 C31 C32 158.4(2) no
C31 N5 C25 C26 -152.0(2) no
Co2 N6 C20 C19 8.6(3) no
Co2 N6 C20 C21 -175.06(15) no
Co2 N6 C24 C23 174.53(14) no
C20 N6 C24 C23 1.2(3) no
C24 N6 C20 C19 -177.52(18) no
C24 N6 C20 C21 -1.2(3) no
Co2 N7 C26 C25 -6.1(3) no
Co2 N7 C26 C27 173.84(18) no
Co2 N7 C30 C29 -174.09(17) no
C26 N7 C30 C29 -2.7(4) no
C30 N7 C26 C25 -178.5(2) no
C30 N7 C26 C27 1.4(4) no
Co2 N8 C32 C31 0.7(3) no
Co2 N8 C32 C33 -178.03(18) no
Co2 N8 C36 C35 177.66(16) no
C32 N8 C36 C35 1.9(4) no
C36 N8 C32 C31 177.0(2) no
C36 N8 C32 C33 -1.8(4) no
N1 C1 C2 N2 -13.6(4) no
N1 C1 C2 C3 168.6(2) no
N2 C2 C3 C4 0.0(5) no
C1 C2 C3 C4 177.7(3) no
C2 C3 C4 C5 0.2(5) no
C3 C4 C5 C6 -0.2(5) no
C4 C5 C6 N2 -0.0(5) no
N1 C7 C8 N3 -24.4(3) no
N1 C7 C8 C9 156.4(2) no
N3 C8 C9 C10 -2.5(4) no
C7 C8 C9 C10 176.7(2) no
C8 C9 C10 C11 1.7(4) no
C9 C10 C11 C12 0.8(4) no
C10 C11 C12 N3 -2.7(4) no
N1 C13 C14 N4 27.1(3) no
N1 C13 C14 C15 -155.7(2) no
N4 C14 C15 C16 0.3(4) no
C13 C14 C15 C16 -176.8(2) no
C14 C15 C16 C17 -0.8(5) no
C15 C16 C17 C18 0.0(5) no
C16 C17 C18 N4 1.4(4) no
N5 C19 C20 N6 -14.4(3) no
N5 C19 C20 C21 169.35(19) no
N6 C20 C21 C22 0.3(4) no
C19 C20 C21 C22 176.4(2) no
C20 C21 C22 C23 0.5(4) no
C21 C22 C23 C24 -0.4(4) no
C22 C23 C24 N6 -0.4(4) no
N5 C25 C26 N7 28.7(3) no
N5 C25 C26 C27 -151.3(2) no
N7 C26 C27 C28 0.7(5) no
C25 C26 C27 C28 -179.4(3) no
C26 C27 C28 C29 -1.6(5) no
C27 C28 C29 C30 0.4(5) no
C28 C29 C30 N7 1.8(5) no
N5 C31 C32 N8 -28.8(3) no
N5 C31 C32 C33 149.9(2) no
N8 C32 C33 C34 0.4(5) no
C31 C32 C33 C34 -178.3(3) no
C32 C33 C34 C35 0.9(5) no
C33 C34 C35 C36 -0.7(5) no
C34 C35 C36 N8 -0.6(4) no
